data_7203900
loop_
_publ_author_name
'von Hirschheydt, Thomas'
'Wolfart, Volker'
'Gleiter, Rolf'
'Irngartinger, Hermann'
'Oeser, Thomas'
'Rominger, Frank'
'Eisentr\"ager, Frank'

_publ_section_title
;
 A short survey of bicyclic diamines&#x200A;--&#x200A;syntheses and
 properties of N,N'-bridged-1,10-diazabicyclooctadeca-5,14-diynes
;
_journal_issue 2
_journal_name_full 'Journal of the Chemical Society, Perkin Transactions 2'
_journal_page_first 175
_journal_paper_doi 10.1039/a907609c
_journal_year 2000
_chemical_formula_sum 'C23 H38 N2'
_chemical_formula_weight 342.55
_chemical_name_systematic
;

 (39)

;
_space_group_IT_number 43
_symmetry_cell_setting orthorhombic
_symmetry_space_group_name_Hall 'F 2 -2d'
_symmetry_space_group_name_H-M 'F d d 2'
_atom_sites_solution_hydrogens difmap
_atom_sites_solution_primary direct
_atom_sites_solution_secondary difmap
_audit_creation_method SHELXL-97
_cell_angle_alpha 90.00
_cell_angle_beta 90.00
_cell_angle_gamma 90.00
_cell_formula_units_Z 8
_cell_length_a 16.0954(4)
_cell_length_b 33.2375(9)
_cell_length_c 7.8746(2)
_cell_measurement_temperature 200(2)
_cell_volume 4212.68(19)
_computing_cell_refinement 'Bruker SMART'
_computing_data_collection 'Bruker SMART'
_computing_data_reduction 'Bruker SHELXTL'
_computing_molecular_graphics 'Bruker SHELXTL'
_computing_publication_material 'Bruker SHELXTL'
_computing_structure_refinement 'SHELXL-97 (Sheldrick, 1997)'
_computing_structure_solution 'SHELXS-97 (Sheldrick, 1990)'
_diffrn_ambient_temperature 200(2)
_diffrn_measured_fraction_theta_full 0.944
_diffrn_measured_fraction_theta_max 0.944
_diffrn_measurement_device_type 'CCD area detector'
_diffrn_measurement_method 'phi and omega scans'
_diffrn_radiation_monochromator graphite
_diffrn_radiation_source 'fine-focus sealed tube'
_diffrn_radiation_type MoK\a
_diffrn_radiation_wavelength 0.71073
_diffrn_reflns_av_R_equivalents 0.0173
_diffrn_reflns_av_sigmaI/netI 0.0164
_diffrn_reflns_limit_h_max 19
_diffrn_reflns_limit_h_min -19
_diffrn_reflns_limit_k_max 40
_diffrn_reflns_limit_k_min -39
_diffrn_reflns_limit_l_max 9
_diffrn_reflns_limit_l_min -9
_diffrn_reflns_number 7681
_diffrn_reflns_theta_full 25.59
_diffrn_reflns_theta_max 25.59
_diffrn_reflns_theta_min 2.45
_exptl_absorpt_coefficient_mu 0.062
_exptl_absorpt_correction_T_max 0.93
_exptl_absorpt_correction_T_min 0.78
_exptl_absorpt_correction_type multi-scan
_exptl_absorpt_process_details 'Blessing, Acta Cryst. (1995) A51 33-38.'
_exptl_crystal_colour colorless
_exptl_crystal_density_diffrn 1.080
_exptl_crystal_density_method 'not measured'
_exptl_crystal_description polyhedron
_exptl_crystal_F_000 1520
_exptl_crystal_size_max .32
_exptl_crystal_size_mid .30
_exptl_crystal_size_min .28
_refine_diff_density_max 0.074
_refine_diff_density_min -0.115
_refine_diff_density_rms 0.024
_refine_ls_abs_structure_details 'Flack H D (1983), Acta Cryst. A39, 876-881'
_refine_ls_abs_structure_Flack 1(2)
_refine_ls_extinction_method none
_refine_ls_goodness_of_fit_ref 1.070
_refine_ls_hydrogen_treatment refall
_refine_ls_matrix_type full
_refine_ls_number_parameters 190
_refine_ls_number_reflns 1749
_refine_ls_number_restraints 1
_refine_ls_restrained_S_all 1.070
_refine_ls_R_factor_all 0.0269
_refine_ls_R_factor_gt 0.0245
_refine_ls_shift/su_max 0.042
_refine_ls_shift/su_mean 0.009
_refine_ls_structure_factor_coef Fsqd
_refine_ls_weighting_details 'calc w=1/[\s^2^(Fo^2^)+(0.0344P)^2^+1.3014P] where P=(Fo^2^+2Fc^2^)/3'
_refine_ls_weighting_scheme calc
_refine_ls_wR_factor_gt 0.0609
_refine_ls_wR_factor_ref 0.0624
_reflns_number_gt 1659
_reflns_number_total 1749
_reflns_threshold_expression >2sigma(I)
_cod_data_source_file a907609c.txt
_cod_data_source_block th10
_cod_depositor_comments
;
The following automatic conversions were performed:
'_symmetry_cell_setting' value 'Orthorhombic' changed to 'orthorhombic'
according to '/home/saulius/struct/CIF-dictionaries/cif_core.dic'
dictionary named 'cif_core.dic' version 2.4.1 from 2010-06-29.

Automatic conversion script
Id: cif_fix_enum 1527 2010-12-29 10:47:43Z saulius 
;
_cod_original_sg_symbol_H-M Fdd2
_cod_database_code 7203900

loop_
_symmetry_equiv_pos_as_xyz
'x, y, z'
'-x, -y, z'
'x+1/4, -y+1/4, z+1/4'
'-x+1/4, y+1/4, z+1/4'
'x, y+1/2, z+1/2'
'-x, -y+1/2, z+1/2'
'x+1/4, -y+3/4, z+3/4'
'-x+1/4, y+3/4, z+3/4'
'x+1/2, y, z+1/2'
'-x+1/2, -y, z+1/2'
'x+3/4, -y+1/4, z+3/4'
'-x+3/4, y+1/4, z+3/4'
'x+1/2, y+1/2, z'
'-x+1/2, -y+1/2, z'
'x+3/4, -y+3/4, z+1/4'
'-x+3/4, y+3/4, z+1/4'

loop_
_atom_site_label
_atom_site_type_symbol
_atom_site_fract_x
_atom_site_fract_y
_atom_site_fract_z
_atom_site_U_iso_or_equiv
_atom_site_adp_type
_atom_site_occupancy
_atom_site_symmetry_multiplicity
_atom_site_calc_flag
_atom_site_refinement_flags
_atom_site_disorder_assembly
_atom_site_disorder_group
N1 N 0.04578(6) 0.58538(3) 0.41650(12) 0.0313(2) Uani 1 1 d . . .
C1 C 0.07768(9) 0.58589(4) 0.24152(18) 0.0405(3) Uani 1 1 d . . .
H1A H 0.0460(9) 0.6065(4) 0.179(2) 0.047(4) Uiso 1 1 d . . .
H1B H 0.1370(10) 0.5962(4) 0.245(2) 0.046(4) Uiso 1 1 d . . .
C2 C 0.07554(9) 0.54670(5) 0.13931(19) 0.0481(4) Uani 1 1 d . . .
H2A H 0.0876(11) 0.5224(5) 0.213(3) 0.065(5) Uiso 1 1 d . . .
H2B H 0.1214(13) 0.5472(6) 0.065(3) 0.088(6) Uiso 1 1 d . . .
C3 C -0.00269(9) 0.53862(5) 0.0388(2) 0.0432(3) Uani 1 1 d . . .
H3A H -0.0500(11) 0.5368(4) 0.111(2) 0.053(5) Uiso 1 1 d . . .
H3B H -0.0163(10) 0.5603(5) -0.029(2) 0.058(4) Uiso 1 1 d . . .
C4 C 0.0000 0.5000 -0.0671(2) 0.0453(5) Uani 1 2 d S . .
H4 H 0.0500(9) 0.5015(4) -0.140(2) 0.050(4) Uiso 1 1 d . . .
C5 C 0.08946(7) 0.55694(4) 0.52830(18) 0.0336(3) Uani 1 1 d . . .
H5A H 0.0741(8) 0.5297(4) 0.502(2) 0.037(4) Uiso 1 1 d . . .
H5B H 0.0707(8) 0.5620(4) 0.644(2) 0.044(4) Uiso 1 1 d . . .
C6 C 0.18315(7) 0.56066(4) 0.52702(18) 0.0345(3) Uani 1 1 d . . .
H6A H 0.1998(7) 0.5885(4) 0.5438(18) 0.032(3) Uiso 1 1 d . . .
H6B H 0.2065(8) 0.5535(4) 0.4159(19) 0.035(3) Uiso 1 1 d . . .
C7 C -0.22381(8) 0.46606(4) 0.66281(18) 0.0392(3) Uani 1 1 d . . .
H7A H -0.2035(9) 0.4569(4) 0.778(2) 0.045(4) Uiso 1 1 d . . .
H7B H -0.2844(10) 0.4622(4) 0.662(2) 0.052(4) Uiso 1 1 d . . .
C8 C -0.20768(7) 0.50908(4) 0.63695(17) 0.0342(3) Uani 1 1 d . . .
C9 C -0.19503(7) 0.54397(4) 0.61330(16) 0.0331(3) Uani 1 1 d . . .
C10 C -0.17780(8) 0.58693(4) 0.5871(2) 0.0365(3) Uani 1 1 d . . .
H10A H -0.2045(9) 0.6023(4) 0.682(2) 0.039(4) Uiso 1 1 d . . .
H10B H -0.2043(10) 0.5958(4) 0.478(2) 0.050(4) Uiso 1 1 d . . .
C11 C -0.08504(8) 0.59657(4) 0.58109(17) 0.0329(3) Uani 1 1 d . . .
H11A H -0.0777(8) 0.6261(4) 0.5793(17) 0.038(3) Uiso 1 1 d . . .
H11B H -0.0590(9) 0.5863(4) 0.684(2) 0.040(4) Uiso 1 1 d . . .
C12 C -0.04419(8) 0.57851(3) 0.42401(15) 0.0301(3) Uani 1 1 d . . .
H12A H -0.0699(7) 0.5908(4) 0.3208(19) 0.030(3) Uiso 1 1 d . . .
H12B H -0.0595(7) 0.5489(3) 0.4225(16) 0.024(3) Uiso 1 1 d . . .

loop_
_atom_site_aniso_label
_atom_site_aniso_U_11
_atom_site_aniso_U_22
_atom_site_aniso_U_33
_atom_site_aniso_U_23
_atom_site_aniso_U_13
_atom_site_aniso_U_12
N1 0.0343(5) 0.0296(5) 0.0301(6) 0.0051(4) 0.0030(5) -0.0003(4)
C1 0.0403(7) 0.0477(8) 0.0335(7) 0.0104(6) 0.0047(6) -0.0050(6)
C2 0.0378(8) 0.0714(10) 0.0352(8) -0.0082(7) 0.0035(7) 0.0096(7)
C3 0.0451(8) 0.0517(8) 0.0326(7) 0.0063(6) -0.0050(7) 0.0100(6)
C4 0.0481(12) 0.0628(12) 0.0250(10) 0.000 0.000 0.0075(10)
C5 0.0352(6) 0.0314(6) 0.0343(7) 0.0068(5) 0.0043(6) 0.0012(5)
C6 0.0341(6) 0.0309(7) 0.0385(7) -0.0038(5) 0.0055(6) -0.0037(5)
C7 0.0319(7) 0.0425(7) 0.0431(8) 0.0054(6) 0.0053(6) -0.0013(5)
C8 0.0242(6) 0.0443(7) 0.0341(7) -0.0028(6) 0.0043(5) 0.0039(5)
C9 0.0235(6) 0.0432(7) 0.0326(7) -0.0067(5) 0.0030(5) 0.0056(5)
C10 0.0331(7) 0.0350(7) 0.0415(8) -0.0075(6) -0.0012(6) 0.0092(5)
C11 0.0360(7) 0.0302(6) 0.0324(7) -0.0038(5) -0.0020(6) 0.0022(5)
C12 0.0337(6) 0.0263(5) 0.0304(7) 0.0013(5) 0.0000(5) 0.0010(5)

loop_
_atom_type_symbol
_atom_type_description
_atom_type_scat_dispersion_real
_atom_type_scat_dispersion_imag
_atom_type_scat_source
C C 0.0033 0.0016 'International Tables Vol C Tables 4.2.6.8 and 6.1.1.4'
H H 0.0000 0.0000 'International Tables Vol C Tables 4.2.6.8 and 6.1.1.4'
N N 0.0061 0.0033 'International Tables Vol C Tables 4.2.6.8 and 6.1.1.4'

loop_
_geom_angle_atom_site_label_1
_geom_angle_atom_site_label_2
_geom_angle_atom_site_label_3
_geom_angle
_geom_angle_site_symmetry_1
_geom_angle_site_symmetry_3
_geom_angle_publ_flag
C12 N1 C1 112.60(10) . . ?
C12 N1 C5 110.36(9) . . ?
C1 N1 C5 113.67(10) . . ?
N1 C1 C2 118.33(12) . . ?
C3 C2 C1 116.42(12) . . ?
C2 C3 C4 114.23(11) . . ?
C3 C4 C3 114.04(18) . 2_565 ?
N1 C5 C6 114.83(10) . . ?
C5 C6 C7 111.88(11) . 2_565 ?
C8 C7 C6 113.04(11) . 2_565 ?
C9 C8 C7 178.93(15) . . ?
C8 C9 C10 178.63(14) . . ?
C9 C10 C11 113.12(10) . . ?
C12 C11 C10 111.35(11) . . ?
N1 C12 C11 113.41(10) . . ?

loop_
_geom_bond_atom_site_label_1
_geom_bond_atom_site_label_2
_geom_bond_distance
_geom_bond_site_symmetry_2
_geom_bond_publ_flag
N1 C12 1.4671(16) . ?
N1 C1 1.4705(17) . ?
N1 C5 1.4706(16) . ?
C1 C2 1.532(2) . ?
C2 C3 1.511(2) . ?
C3 C4 1.5312(19) . ?
C4 C3 1.5314(19) 2_565 ?
C5 C6 1.5132(17) . ?
C6 C7 1.5365(19) 2_565 ?
C7 C8 1.4676(17) . ?
C7 C6 1.5364(19) 2_565 ?
C8 C9 1.1920(17) . ?
C9 C10 1.4691(18) . ?
C10 C11 1.5277(17) . ?
C11 C12 1.5239(17) . ?
